data_7037522
loop_
_publ_author_name
'Sevilla, Raquel'
'Less, Robert J.'
'Garc\'ia-Rodr\'iguez, Ra\'ul'
'Bond, Andrew D.'
'Wright, Dominic S.'

_publ_section_title
;
 Synthesis and structure of the extended phosphazane ligand
 [(1,4-C6H4){N(\m-PN(t)Bu)2N(t)Bu}2](4.).
;
_journal_issue 5
_journal_name_full 'Dalton transactions (Cambridge, England : 2003)'
_journal_page_first 1868
_journal_page_last 1871
_journal_paper_doi 10.1039/c5dt04393j
_journal_volume 45
_journal_year 2016
_chemical_formula_moiety 'C46 H90 Mg2 N8 O4 P4'
_chemical_formula_sum 'C46 H90 Mg2 N8 O4 P4'
_chemical_formula_weight 991.75
_space_group_crystal_system monoclinic
_space_group_IT_number 14
_space_group_name_Hall '-P 2yn'
_space_group_name_H-M_alt 'P 1 21/n 1'
_symmetry_space_group_name_Hall '-P 2yn'
_symmetry_space_group_name_H-M 'P 1 21/n 1'
_atom_sites_solution_hydrogens geom
_audit_creation_method SHELXL-2014/7
_audit_update_record
;
2015-11-04 deposited with the CCDC.
2015-12-02 downloaded from the CCDC.
;
_cell_angle_alpha 90
_cell_angle_beta 96.9488(16)
_cell_angle_gamma 90
_cell_formula_units_Z 2
_cell_length_a 10.4939(4)
_cell_length_b 17.4459(6)
_cell_length_c 16.1229(7)
_cell_measurement_reflns_used 33709
_cell_measurement_temperature 180(2)
_cell_measurement_theta_max 25.03
_cell_measurement_theta_min 1.00
_cell_volume 2930.0(2)
_computing_cell_refinement 'HKL Scalepack (Otwinowski & Minor, 1997)'
_computing_data_collection 'COLLECT (Nonius, 1999)'
_computing_data_reduction 'HKL Denzo and Scalepack (Otwinowski & Minor, 1997)'
_computing_molecular_graphics 'Mercury (Macrae et al., 2008)'
_computing_publication_material SHELXL
_computing_structure_refinement 'SHELXL (Sheldrick, 2015)'
_computing_structure_solution 'SHELXT (Sheldrick, 2015)'
_diffrn_ambient_temperature 180(2)
_diffrn_measured_fraction_theta_full 0.974
_diffrn_measured_fraction_theta_max 0.974
_diffrn_measurement_device_type 'Nonius KappaCCD'
_diffrn_measurement_method '\w and \f-scans'
_diffrn_radiation_type MoK\a
_diffrn_radiation_wavelength 0.71073
_diffrn_reflns_av_R_equivalents 0.0561
_diffrn_reflns_av_unetI/netI 0.0569
_diffrn_reflns_laue_measured_fraction_full 0.974
_diffrn_reflns_laue_measured_fraction_max 0.974
_diffrn_reflns_limit_h_max 11
_diffrn_reflns_limit_h_min -12
_diffrn_reflns_limit_k_max 20
_diffrn_reflns_limit_k_min -19
_diffrn_reflns_limit_l_max 19
_diffrn_reflns_limit_l_min -18
_diffrn_reflns_number 17185
_diffrn_reflns_point_group_measured_fraction_full 0.974
_diffrn_reflns_point_group_measured_fraction_max 0.974
_diffrn_reflns_theta_full 25.010
_diffrn_reflns_theta_max 25.010
_diffrn_reflns_theta_min 3.588
_diffrn_source 'fine-focus sealed tube'
_exptl_absorpt_coefficient_mu 0.194
_exptl_absorpt_correction_T_max 0.967
_exptl_absorpt_correction_T_min 0.902
_exptl_absorpt_correction_type multi-scan
_exptl_absorpt_process_details 'SORTAV (Blessing, 1995)'
_exptl_crystal_colour colourless
_exptl_crystal_density_diffrn 1.124
_exptl_crystal_description block
_exptl_crystal_F_000 1076
_exptl_crystal_size_max 0.200
_exptl_crystal_size_mid 0.100
_exptl_crystal_size_min 0.100
_refine_diff_density_max 0.415
_refine_diff_density_min -0.256
_refine_diff_density_rms 0.056
_refine_ls_extinction_method none
_refine_ls_goodness_of_fit_ref 1.067
_refine_ls_hydrogen_treatment constr
_refine_ls_matrix_type full
_refine_ls_number_parameters 298
_refine_ls_number_reflns 5034
_refine_ls_number_restraints 0
_refine_ls_restrained_S_all 1.067
_refine_ls_R_factor_all 0.1012
_refine_ls_R_factor_gt 0.0677
_refine_ls_shift/su_max 0.000
_refine_ls_shift/su_mean 0.000
_refine_ls_structure_factor_coef Fsqd
_refine_ls_weighting_details 'w=1/[\s^2^(Fo^2^)+(0.0511P)^2^+4.0095P] where P=(Fo^2^+2Fc^2^)/3'
_refine_ls_weighting_scheme calc
_refine_ls_wR_factor_gt 0.1431
_refine_ls_wR_factor_ref 0.1601
_reflns_Friedel_coverage 0.000
_reflns_number_gt 3667
_reflns_number_total 5034
_reflns_threshold_expression 'I > 2\s(I)'
_cod_data_source_file c5dt04393j2.cif
_cod_data_source_block 1Mg2
_cod_depositor_comments 'Adding full bibliography for 7037519--7037522.cif.'
_cod_database_code 7037522
_cambridge_user_name 'Raquel Sevilla-Martin'
_cambridge_user_crsid rs617
_cambridge_supervisor_name 'Dominic Wright'
_cambridge_supervisor_crsid dsw1000
_cambridge_crystallographer_name 'Andrew Bond'
_cambridge_crystallographer_crsid adb29
_cambridge_sample_id RSM86
_cambridge_data_id dw_k3_0016
_shelx_space_group_comment
;
The symmetry employed for this shelxl refinement is uniquely defined
by the following loop, which should always be used as a source of
symmetry information in preference to the above space-group names.
They are only intended as comments.
;
_shelx_estimated_absorpt_t_min 0.962
_shelx_estimated_absorpt_t_max 0.981

loop_
_space_group_symop_operation_xyz
'x, y, z'
'-x+1/2, y+1/2, -z+1/2'
'-x, -y, -z'
'x-1/2, -y-1/2, z-1/2'

loop_
_atom_site_label
_atom_site_type_symbol
_atom_site_fract_x
_atom_site_fract_y
_atom_site_fract_z
_atom_site_U_iso_or_equiv
_atom_site_adp_type
_atom_site_occupancy
_atom_site_site_symmetry_order
_atom_site_calc_flag
_atom_site_refinement_flags_posn
_atom_site_refinement_flags_adp
Mg1 Mg 0.36142(11) 0.29014(7) 0.26343(7) 0.0414(3) Uani 1 1 d . .
P1 P 0.50166(9) 0.27162(5) 0.42318(5) 0.0370(2) Uani 1 1 d . .
P2 P 0.60362(9) 0.35992(5) 0.30933(6) 0.0400(3) Uani 1 1 d . .
N1 N 0.3509(3) 0.25641(17) 0.38499(18) 0.0409(7) Uani 1 1 d . .
C1 C 0.2654(4) 0.2133(2) 0.4352(2) 0.0494(10) Uani 1 1 d . .
C11 C 0.3116(5) 0.1303(2) 0.4493(3) 0.0671(13) Uani 1 1 d . .
H11A H 0.3967 0.1301 0.4818 0.101 Uiso 1 1 calc R U
H11B H 0.3165 0.1055 0.3952 0.101 Uiso 1 1 calc R U
H11C H 0.2511 0.1022 0.4798 0.101 Uiso 1 1 calc R U
C12 C 0.2555(5) 0.2499(3) 0.5203(3) 0.0678(13) Uani 1 1 d . .
H12A H 0.2200 0.3017 0.5123 0.102 Uiso 1 1 calc R U
H12B H 0.3411 0.2527 0.5521 0.102 Uiso 1 1 calc R U
H12C H 0.1992 0.2188 0.5510 0.102 Uiso 1 1 calc R U
C13 C 0.1314(4) 0.2116(3) 0.3870(3) 0.0750(14) Uani 1 1 d . .
H13A H 0.0972 0.2639 0.3815 0.113 Uiso 1 1 calc R U
H13B H 0.0751 0.1799 0.4171 0.113 Uiso 1 1 calc R U
H13C H 0.1357 0.1899 0.3313 0.113 Uiso 1 1 calc R U
N2 N 0.4866(3) 0.37369(16) 0.23303(18) 0.0438(7) Uani 1 1 d . .
C2 C 0.4909(4) 0.4381(2) 0.1740(2) 0.0493(10) Uani 1 1 d . .
C21 C 0.4704(7) 0.5135(3) 0.2137(4) 0.106(2) Uani 1 1 d . .
H21A H 0.3871 0.5133 0.2355 0.159 Uiso 1 1 calc R U
H21B H 0.4715 0.5543 0.1721 0.159 Uiso 1 1 calc R U
H21C H 0.5388 0.5224 0.2596 0.159 Uiso 1 1 calc R U
C22 C 0.6201(8) 0.4435(5) 0.1413(5) 0.170(4) Uani 1 1 d . .
H22A H 0.6882 0.4469 0.1885 0.255 Uiso 1 1 calc R U
H22B H 0.6220 0.4893 0.1063 0.255 Uiso 1 1 calc R U
H22C H 0.6335 0.3978 0.1081 0.255 Uiso 1 1 calc R U
C23 C 0.3886(10) 0.4276(4) 0.1024(4) 0.181(5) Uani 1 1 d . .
H23A H 0.3067 0.4170 0.1236 0.272 Uiso 1 1 calc R U
H23B H 0.4110 0.3845 0.0680 0.272 Uiso 1 1 calc R U
H23C H 0.3807 0.4744 0.0685 0.272 Uiso 1 1 calc R U
N3 N 0.5683(3) 0.26275(15) 0.32732(17) 0.0358(7) Uani 1 1 d . .
C3 C 0.6575(3) 0.1996(2) 0.3123(2) 0.0435(9) Uani 1 1 d . .
C31 C 0.5926(4) 0.1228(2) 0.3242(3) 0.0586(11) Uani 1 1 d . .
H31A H 0.5768 0.1175 0.3826 0.088 Uiso 1 1 calc R U
H31B H 0.6485 0.0810 0.3098 0.088 Uiso 1 1 calc R U
H31C H 0.5108 0.1204 0.2878 0.088 Uiso 1 1 calc R U
C32 C 0.7813(4) 0.2040(3) 0.3727(3) 0.0709(14) Uani 1 1 d . .
H32A H 0.7613 0.1980 0.4301 0.106 Uiso 1 1 calc R U
H32B H 0.8224 0.2539 0.3668 0.106 Uiso 1 1 calc R U
H32C H 0.8397 0.1630 0.3598 0.106 Uiso 1 1 calc R U
C33 C 0.6891(5) 0.2053(3) 0.2229(3) 0.0735(14) Uani 1 1 d . .
H33A H 0.6099 0.2015 0.1842 0.110 Uiso 1 1 calc R U
H33B H 0.7473 0.1636 0.2120 0.110 Uiso 1 1 calc R U
H33C H 0.7306 0.2547 0.2150 0.110 Uiso 1 1 calc R U
N4 N 0.5350(3) 0.36738(16) 0.40315(17) 0.0410(7) Uani 1 1 d . .
C4 C 0.5168(3) 0.4331(2) 0.4504(2) 0.0419(9) Uani 1 1 d . .
C5 C 0.4385(4) 0.4330(2) 0.5147(2) 0.0475(9) Uani 1 1 d . .
H5 H 0.3950 0.3871 0.5260 0.057 Uiso 1 1 calc R U
C6 C 0.5779(4) 0.5024(2) 0.4376(2) 0.0503(10) Uani 1 1 d . .
H6 H 0.6326 0.5054 0.3949 0.060 Uiso 1 1 calc R U
O1 O 0.1815(3) 0.34007(16) 0.23497(18) 0.0616(8) Uani 1 1 d . .
C7 C 0.1486(4) 0.4028(3) 0.2872(3) 0.0703(13) Uani 1 1 d . .
H7A H 0.1951 0.4500 0.2747 0.084 Uiso 1 1 calc R U
H7B H 0.1708 0.3901 0.3471 0.084 Uiso 1 1 calc R U
C8 C 0.0057(5) 0.4137(4) 0.2667(5) 0.111(2) Uani 1 1 d . .
H8A H -0.0414 0.3845 0.3059 0.133 Uiso 1 1 calc R U
H8B H -0.0175 0.4685 0.2695 0.133 Uiso 1 1 calc R U
C9 C -0.0236(6) 0.3844(4) 0.1816(4) 0.113(2) Uani 1 1 d . .
H9A H -0.0153 0.4255 0.1403 0.136 Uiso 1 1 calc R U
H9B H -0.1121 0.3638 0.1725 0.136 Uiso 1 1 calc R U
C10 C 0.0727(5) 0.3222(3) 0.1739(4) 0.0934(19) Uani 1 1 d . .
H10A H 0.0364 0.2716 0.1857 0.112 Uiso 1 1 calc R U
H10B H 0.0987 0.3214 0.1169 0.112 Uiso 1 1 calc R U
O2 O 0.3227(3) 0.20841(15) 0.17157(16) 0.0548(7) Uani 1 1 d . .
C14 C 0.2550(5) 0.1363(3) 0.1755(3) 0.0757(14) Uani 1 1 d . .
H14A H 0.1613 0.1439 0.1621 0.091 Uiso 1 1 calc R U
H14B H 0.2724 0.1134 0.2319 0.091 Uiso 1 1 calc R U
C15 C 0.3049(6) 0.0866(3) 0.1124(3) 0.0975(19) Uani 1 1 d . .
H15A H 0.2378 0.0506 0.0878 0.117 Uiso 1 1 calc R U
H15B H 0.3798 0.0567 0.1379 0.117 Uiso 1 1 calc R U
C16 C 0.3428(6) 0.1400(3) 0.0477(3) 0.0872(16) Uani 1 1 d . .
H16A H 0.4281 0.1260 0.0320 0.105 Uiso 1 1 calc R U
H16B H 0.2794 0.1384 -0.0030 0.105 Uiso 1 1 calc R U
C17 C 0.3468(5) 0.2176(3) 0.0862(3) 0.0740(14) Uani 1 1 d . .
H17A H 0.4320 0.2414 0.0840 0.089 Uiso 1 1 calc R U
H17B H 0.2806 0.2510 0.0558 0.089 Uiso 1 1 calc R U

loop_
_atom_site_aniso_label
_atom_site_aniso_U_11
_atom_site_aniso_U_22
_atom_site_aniso_U_33
_atom_site_aniso_U_23
_atom_site_aniso_U_13
_atom_site_aniso_U_12
Mg1 0.0486(7) 0.0352(6) 0.0374(7) 0.0021(5) -0.0065(5) -0.0063(5)
P1 0.0463(5) 0.0322(5) 0.0312(5) -0.0026(4) -0.0009(4) -0.0031(4)
P2 0.0444(5) 0.0325(5) 0.0435(6) -0.0030(4) 0.0064(4) -0.0063(4)
N1 0.0435(17) 0.0395(17) 0.0395(17) 0.0015(13) 0.0041(13) -0.0075(13)
C1 0.058(2) 0.044(2) 0.047(2) -0.0012(18) 0.0088(18) -0.0147(19)
C11 0.090(3) 0.047(3) 0.069(3) 0.001(2) 0.028(2) -0.016(2)
C12 0.082(3) 0.061(3) 0.066(3) -0.015(2) 0.032(2) -0.019(2)
C13 0.061(3) 0.080(3) 0.085(4) 0.002(3) 0.011(2) -0.027(3)
N2 0.0593(19) 0.0314(16) 0.0398(17) 0.0058(13) 0.0016(14) -0.0041(14)
C2 0.068(3) 0.032(2) 0.049(2) 0.0081(17) 0.0143(19) 0.0043(18)
C21 0.191(7) 0.042(3) 0.087(4) 0.012(3) 0.021(4) 0.035(3)
C22 0.175(7) 0.169(7) 0.194(8) 0.136(7) 0.137(6) 0.094(6)
C23 0.313(11) 0.101(5) 0.096(5) 0.069(4) -0.110(6) -0.102(6)
N3 0.0410(16) 0.0315(15) 0.0345(16) -0.0018(12) 0.0037(12) -0.0017(12)
C3 0.048(2) 0.036(2) 0.046(2) -0.0043(16) 0.0040(16) 0.0062(17)
C31 0.071(3) 0.035(2) 0.069(3) -0.004(2) 0.006(2) 0.0080(19)
C32 0.052(3) 0.063(3) 0.093(4) -0.017(3) -0.009(2) 0.018(2)
C33 0.100(4) 0.062(3) 0.065(3) -0.004(2) 0.035(3) 0.019(3)
N4 0.0551(18) 0.0314(16) 0.0364(16) -0.0073(13) 0.0052(13) -0.0074(14)
C4 0.051(2) 0.037(2) 0.036(2) -0.0071(16) -0.0015(16) -0.0062(16)
C5 0.063(2) 0.035(2) 0.046(2) -0.0099(17) 0.0118(18) -0.0150(18)
C6 0.065(3) 0.042(2) 0.046(2) -0.0080(18) 0.0134(18) -0.0136(19)
O1 0.0517(16) 0.0566(18) 0.0697(19) -0.0056(15) -0.0199(14) 0.0015(13)
C7 0.055(3) 0.064(3) 0.089(4) -0.008(3) -0.007(2) 0.003(2)
C8 0.070(4) 0.094(4) 0.162(7) -0.022(4) -0.016(4) 0.025(3)
C9 0.076(4) 0.121(5) 0.129(6) -0.022(4) -0.041(4) 0.022(4)
C10 0.070(3) 0.094(4) 0.102(4) -0.016(3) -0.044(3) 0.012(3)
O2 0.0749(19) 0.0449(16) 0.0414(15) -0.0021(12) -0.0068(13) -0.0146(13)
C14 0.097(4) 0.052(3) 0.074(3) -0.005(2) -0.004(3) -0.033(3)
C15 0.152(6) 0.052(3) 0.079(4) -0.010(3) -0.025(4) -0.015(3)
C16 0.135(5) 0.065(3) 0.059(3) -0.010(3) 0.001(3) -0.002(3)
C17 0.113(4) 0.067(3) 0.037(2) -0.004(2) -0.007(2) -0.016(3)

loop_
_atom_type_symbol
_atom_type_description
_atom_type_scat_dispersion_real
_atom_type_scat_dispersion_imag
_atom_type_scat_source
C C 0.0033 0.0016 'International Tables Vol C Tables 4.2.6.8 and 6.1.1.4'
H H 0.0000 0.0000 'International Tables Vol C Tables 4.2.6.8 and 6.1.1.4'
N N 0.0061 0.0033 'International Tables Vol C Tables 4.2.6.8 and 6.1.1.4'
Mg Mg 0.0486 0.0363 'International Tables Vol C Tables 4.2.6.8 and 6.1.1.4'
P P 0.1023 0.0942 'International Tables Vol C Tables 4.2.6.8 and 6.1.1.4'
O O 0.0106 0.0060 'International Tables Vol C Tables 4.2.6.8 and 6.1.1.4'

loop_
_geom_angle_atom_site_label_1
_geom_angle_atom_site_label_2
_geom_angle_atom_site_label_3
_geom_angle
_geom_angle_site_symmetry_1
N2 Mg1 O2 113.23(12) .
N2 Mg1 N1 122.47(12) .
O2 Mg1 N1 117.20(12) .
N2 Mg1 O1 103.83(13) .
O2 Mg1 O1 92.08(12) .
N1 Mg1 O1 100.24(13) .
N2 Mg1 N3 70.41(11) .
O2 Mg1 N3 105.50(11) .
N1 Mg1 N3 71.11(11) .
O1 Mg1 N3 162.39(12) .
N2 Mg1 P1 91.21(9) .
O2 Mg1 P1 127.71(9) .
N1 Mg1 P1 35.21(8) .
O1 Mg1 P1 127.43(10) .
N3 Mg1 P1 38.86(7) .
N2 Mg1 P2 35.02(8) .
O2 Mg1 P2 125.27(10) .
N1 Mg1 P2 91.36(9) .
O1 Mg1 P2 129.73(9) .
N3 Mg1 P2 38.46(7) .
P1 Mg1 P2 57.28(3) .
N1 P1 N4 106.86(15) .
N1 P1 N3 96.98(14) .
N4 P1 N3 79.27(13) .
N1 P1 Mg1 46.17(10) .
N4 P1 Mg1 79.39(10) .
N3 P1 Mg1 55.52(9) .
N2 P2 N4 106.61(15) .
N2 P2 N3 96.32(14) .
N4 P2 N3 79.27(13) .
N2 P2 Mg1 45.87(10) .
N4 P2 Mg1 78.97(10) .
N3 P2 Mg1 55.34(9) .
C1 N1 P1 119.6(2) .
C1 N1 Mg1 140.2(2) .
P1 N1 Mg1 98.62(14) .
N1 C1 C13 108.3(3) .
N1 C1 C12 112.9(3) .
C13 C1 C12 107.9(4) .
N1 C1 C11 110.9(3) .
C13 C1 C11 108.2(4) .
C12 C1 C11 108.4(4) .
C1 C11 H11A 109.5 .
C1 C11 H11B 109.5 .
H11A C11 H11B 109.5 .
C1 C11 H11C 109.5 .
H11A C11 H11C 109.5 .
H11B C11 H11C 109.5 .
C1 C12 H12A 109.5 .
C1 C12 H12B 109.5 .
H12A C12 H12B 109.5 .
C1 C12 H12C 109.5 .
H12A C12 H12C 109.5 .
H12B C12 H12C 109.5 .
C1 C13 H13A 109.5 .
C1 C13 H13B 109.5 .
H13A C13 H13B 109.5 .
C1 C13 H13C 109.5 .
H13A C13 H13C 109.5 .
H13B C13 H13C 109.5 .
C2 N2 P2 120.9(3) .
C2 N2 Mg1 139.6(3) .
P2 N2 Mg1 99.11(14) .
N2 C2 C21 112.2(3) .
N2 C2 C23 109.3(4) .
C21 C2 C23 108.3(5) .
N2 C2 C22 111.7(4) .
C21 C2 C22 106.1(5) .
C23 C2 C22 109.2(6) .
C2 C21 H21A 109.5 .
C2 C21 H21B 109.5 .
H21A C21 H21B 109.5 .
C2 C21 H21C 109.5 .
H21A C21 H21C 109.5 .
H21B C21 H21C 109.5 .
C2 C22 H22A 109.5 .
C2 C22 H22B 109.5 .
H22A C22 H22B 109.5 .
C2 C22 H22C 109.5 .
H22A C22 H22C 109.5 .
H22B C22 H22C 109.5 .
C2 C23 H23A 109.5 .
C2 C23 H23B 109.5 .
H23A C23 H23B 109.5 .
C2 C23 H23C 109.5 .
H23A C23 H23C 109.5 .
H23B C23 H23C 109.5 .
C3 N3 P2 122.4(2) .
C3 N3 P1 121.9(2) .
P2 N3 P1 99.88(14) .
C3 N3 Mg1 130.6(2) .
P2 N3 Mg1 86.20(11) .
P1 N3 Mg1 85.61(11) .
N3 C3 C33 108.6(3) .
N3 C3 C31 109.3(3) .
C33 C3 C31 109.2(3) .
N3 C3 C32 111.3(3) .
C33 C3 C32 109.5(4) .
C31 C3 C32 108.8(3) .
C3 C31 H31A 109.5 .
C3 C31 H31B 109.5 .
H31A C31 H31B 109.5 .
C3 C31 H31C 109.5 .
H31A C31 H31C 109.5 .
H31B C31 H31C 109.5 .
C3 C32 H32A 109.5 .
C3 C32 H32B 109.5 .
H32A C32 H32B 109.5 .
C3 C32 H32C 109.5 .
H32A C32 H32C 109.5 .
H32B C32 H32C 109.5 .
C3 C33 H33A 109.5 .
C3 C33 H33B 109.5 .
H33A C33 H33B 109.5 .
C3 C33 H33C 109.5 .
H33A C33 H33C 109.5 .
H33B C33 H33C 109.5 .
C4 N4 P1 129.7(2) .
C4 N4 P2 128.7(2) .
P1 N4 P2 101.58(15) .
C6 C4 C5 115.6(3) .
C6 C4 N4 122.2(3) .
C5 C4 N4 122.2(3) .
C6 C5 C4 122.2(3) 3_666
C6 C5 H5 118.9 3_666
C4 C5 H5 118.9 .
C5 C6 C4 122.1(4) 3_666
C5 C6 H6 118.9 3_666
C4 C6 H6 118.9 .
C7 O1 C10 109.5(3) .
C7 O1 Mg1 117.5(2) .
C10 O1 Mg1 132.8(3) .
O1 C7 C8 105.5(4) .
O1 C7 H7A 110.6 .
C8 C7 H7A 110.6 .
O1 C7 H7B 110.6 .
C8 C7 H7B 110.6 .
H7A C7 H7B 108.8 .
C9 C8 C7 104.7(5) .
C9 C8 H8A 110.8 .
C7 C8 H8A 110.8 .
C9 C8 H8B 110.8 .
C7 C8 H8B 110.8 .
H8A C8 H8B 108.9 .
C8 C9 C10 105.3(5) .
C8 C9 H9A 110.7 .
C10 C9 H9A 110.7 .
C8 C9 H9B 110.7 .
C10 C9 H9B 110.7 .
H9A C9 H9B 108.8 .
O1 C10 C9 105.8(4) .
O1 C10 H10A 110.6 .
C9 C10 H10A 110.6 .
O1 C10 H10B 110.6 .
C9 C10 H10B 110.6 .
H10A C10 H10B 108.7 .
C17 O2 C14 106.4(3) .
C17 O2 Mg1 124.6(2) .
C14 O2 Mg1 128.6(3) .
O2 C14 C15 105.2(4) .
O2 C14 H14A 110.7 .
C15 C14 H14A 110.7 .
O2 C14 H14B 110.7 .
C15 C14 H14B 110.7 .
H14A C14 H14B 108.8 .
C14 C15 C16 105.2(4) .
C14 C15 H15A 110.7 .
C16 C15 H15A 110.7 .
C14 C15 H15B 110.7 .
C16 C15 H15B 110.7 .
H15A C15 H15B 108.8 .
C17 C16 C15 105.8(4) .
C17 C16 H16A 110.6 .
C15 C16 H16A 110.6 .
C17 C16 H16B 110.6 .
C15 C16 H16B 110.6 .
H16A C16 H16B 108.7 .
O2 C17 C16 107.3(4) .
O2 C17 H17A 110.2 .
C16 C17 H17A 110.2 .
O2 C17 H17B 110.2 .
C16 C17 H17B 110.2 .
H17A C17 H17B 108.5 .

loop_
_geom_bond_atom_site_label_1
_geom_bond_atom_site_label_2
_geom_bond_distance
_geom_bond_site_symmetry_2
Mg1 N2 2.061(3) .
Mg1 O2 2.061(3) .
Mg1 N1 2.062(3) .
Mg1 O1 2.079(3) .
Mg1 N3 2.337(3) .
Mg1 P1 2.8261(14) .
Mg1 P2 2.8345(15) .
P1 N1 1.648(3) .
P1 N4 1.745(3) .
P1 N3 1.778(3) .
P2 N2 1.647(3) .
P2 N4 1.757(3) .
P2 N3 1.767(3) .
N1 C1 1.484(5) .
C1 C13 1.522(6) .
C1 C12 1.529(5) .
C1 C11 1.536(6) .
C11 H11A 0.9800 .
C11 H11B 0.9800 .
C11 H11C 0.9800 .
C12 H12A 0.9800 .
C12 H12B 0.9800 .
C12 H12C 0.9800 .
C13 H13A 0.9800 .
C13 H13B 0.9800 .
C13 H13C 0.9800 .
N2 C2 1.477(4) .
C2 C21 1.489(6) .
C2 C23 1.490(7) .
C2 C22 1.515(7) .
C21 H21A 0.9800 .
C21 H21B 0.9800 .
C21 H21C 0.9800 .
C22 H22A 0.9800 .
C22 H22B 0.9800 .
C22 H22C 0.9800 .
C23 H23A 0.9800 .
C23 H23B 0.9800 .
C23 H23C 0.9800 .
N3 C3 1.486(4) .
C3 C33 1.520(6) .
C3 C31 1.526(5) .
C3 C32 1.528(5) .
C31 H31A 0.9800 .
C31 H31B 0.9800 .
C31 H31C 0.9800 .
C32 H32A 0.9800 .
C32 H32B 0.9800 .
C32 H32C 0.9800 .
C33 H33A 0.9800 .
C33 H33B 0.9800 .
C33 H33C 0.9800 .
N4 C4 1.403(4) .
C4 C6 1.396(5) .
C4 C5 1.398(5) .
C5 C6 1.387(5) 3_666
C5 H5 0.9500 .
C6 C5 1.387(5) 3_666
C6 H6 0.9500 .
O1 C7 1.449(5) .
O1 C10 1.449(5) .
C7 C8 1.508(6) .
C7 H7A 0.9900 .
C7 H7B 0.9900 .
C8 C9 1.461(8) .
C8 H8A 0.9900 .
C8 H8B 0.9900 .
C9 C10 1.499(7) .
C9 H9A 0.9900 .
C9 H9B 0.9900 .
C10 H10A 0.9900 .
C10 H10B 0.9900 .
O2 C17 1.438(5) .
O2 C14 1.450(5) .
C14 C15 1.479(7) .
C14 H14A 0.9900 .
C14 H14B 0.9900 .
C15 C16 1.489(7) .
C15 H15A 0.9900 .
C15 H15B 0.9900 .
C16 C17 1.489(6) .
C16 H16A 0.9900 .
C16 H16B 0.9900 .
C17 H17A 0.9900 .
C17 H17B 0.9900 .

loop_
_geom_torsion_atom_site_label_1
_geom_torsion_atom_site_label_2
_geom_torsion_atom_site_label_3
_geom_torsion_atom_site_label_4
_geom_torsion
_geom_torsion_site_symmetry_4
N4 P1 N1 C1 -135.3(3) .
N3 P1 N1 C1 143.9(3) .
Mg1 P1 N1 C1 168.6(3) .
N4 P1 N1 Mg1 56.11(16) .
N3 P1 N1 Mg1 -24.74(15) .
P1 N1 C1 C13 177.0(3) .
Mg1 N1 C1 C13 -20.7(5) .
P1 N1 C1 C12 57.6(4) .
Mg1 N1 C1 C12 -140.1(3) .
P1 N1 C1 C11 -64.3(4) .
Mg1 N1 C1 C11 98.0(4) .
N4 P2 N2 C2 119.1(3) .
N3 P2 N2 C2 -160.3(3) .
Mg1 P2 N2 C2 174.5(4) .
N4 P2 N2 Mg1 -55.42(16) .
N3 P2 N2 Mg1 25.23(15) .
P2 N2 C2 C21 -71.5(5) .
Mg1 N2 C2 C21 100.1(5) .
P2 N2 C2 C23 168.5(5) .
Mg1 N2 C2 C23 -20.0(7) .
P2 N2 C2 C22 47.5(6) .
Mg1 N2 C2 C22 -141.0(5) .
N2 P2 N3 C3 115.1(3) .
N4 P2 N3 C3 -139.2(3) .
Mg1 P2 N3 C3 136.9(3) .
N2 P2 N3 P1 -106.71(15) .
N4 P2 N3 P1 -0.94(14) .
Mg1 P2 N3 P1 -84.87(12) .
N2 P2 N3 Mg1 -21.84(14) .
N4 P2 N3 Mg1 83.94(12) .
N1 P1 N3 C3 -114.6(3) .
N4 P1 N3 C3 139.5(3) .
Mg1 P1 N3 C3 -136.1(3) .
N1 P1 N3 P2 106.85(15) .
N4 P1 N3 P2 0.94(14) .
Mg1 P1 N3 P2 85.37(12) .
N1 P1 N3 Mg1 21.48(13) .
N4 P1 N3 Mg1 -84.43(12) .
P2 N3 C3 C33 -54.5(4) .
P1 N3 C3 C33 176.1(3) .
Mg1 N3 C3 C33 61.7(4) .
P2 N3 C3 C31 -173.6(2) .
P1 N3 C3 C31 57.0(4) .
Mg1 N3 C3 C31 -57.5(4) .
P2 N3 C3 C32 66.2(4) .
P1 N3 C3 C32 -63.2(4) .
Mg1 N3 C3 C32 -177.7(3) .
N1 P1 N4 C4 87.0(3) .
N3 P1 N4 C4 -178.8(3) .
Mg1 P1 N4 C4 124.6(3) .
N1 P1 N4 P2 -95.08(17) .
N3 P1 N4 P2 -0.95(14) .
Mg1 P1 N4 P2 -57.54(12) .
N2 P2 N4 C4 -87.7(3) .
N3 P2 N4 C4 178.9(3) .
Mg1 P2 N4 C4 -124.7(3) .
N2 P2 N4 P1 94.42(17) .
N3 P2 N4 P1 0.96(14) .
Mg1 P2 N4 P1 57.40(12) .
P1 N4 C4 C6 162.9(3) .
P2 N4 C4 C6 -14.4(5) .
P1 N4 C4 C5 -15.6(5) .
P2 N4 C4 C5 167.0(3) .
C6 C4 C5 C6 0.3(6) 3_666
N4 C4 C5 C6 178.9(4) 3_666
C5 C4 C6 C5 -0.3(6) 3_666
N4 C4 C6 C5 -178.9(4) 3_666
C10 O1 C7 C8 10.5(6) .
Mg1 O1 C7 C8 -166.1(4) .
O1 C7 C8 C9 -25.7(6) .
C7 C8 C9 C10 30.7(7) .
C7 O1 C10 C9 8.4(6) .
Mg1 O1 C10 C9 -175.7(4) .
C8 C9 C10 O1 -24.6(7) .
C17 O2 C14 C15 32.1(5) .
Mg1 O2 C14 C15 -154.5(3) .
O2 C14 C15 C16 -28.7(6) .
C14 C15 C16 C17 14.8(6) .
C14 O2 C17 C16 -22.7(5) .
Mg1 O2 C17 C16 163.5(3) .
C15 C16 C17 O2 4.5(6) .
